data_1547490
loop_
_publ_author_name
'Krause, Sarah B.'
'McAtee, Jesse R.'
'Yap, Glenn P. A.'
'Watson, Donald A.'

_publ_section_title
;
 A Bench-Stable, Single-Component Precatalyst for Silyl-Heck Reactions.
;
_journal_issue 20
_journal_name_full 'Organic letters'
_journal_page_first 5641
_journal_page_last 5644
_journal_paper_doi 10.1021/acs.orglett.7b02807
_journal_volume 19
_journal_year 2017
_chemical_formula_moiety 'C64 H102 I4 P4 Pd2, 5(C2 H4 Cl2)'
_chemical_formula_sum 'C74 H122 Cl10 I4 P2 Pd2'
_chemical_formula_weight 2148.55
_space_group_crystal_system triclinic
_space_group_IT_number 2
_space_group_name_Hall '-P 1'
_space_group_name_H-M_alt 'P -1'
_symmetry_space_group_name_Hall '-P 1'
_symmetry_space_group_name_H-M 'P -1'
_atom_sites_solution_hydrogens geom
_audit_creation_method SHELXL-2014/7
_cell_angle_alpha 102.214(2)
_cell_angle_beta 101.847(3)
_cell_angle_gamma 98.259(3)
_cell_formula_units_Z 1
_cell_length_a 9.8299(15)
_cell_length_b 14.231(2)
_cell_length_c 17.386(3)
_cell_measurement_reflns_used 9950
_cell_measurement_temperature 200(2)
_cell_measurement_theta_max 27.31
_cell_measurement_theta_min 2.21
_cell_volume 2281.5(6)
_computing_cell_refinement 'Bruker SAINT'
_computing_data_collection 'Bruker APEX2'
_computing_data_reduction 'Bruker SAINT'
_computing_molecular_graphics 'Bruker SHELXTL'
_computing_publication_material 'Bruker SHELXTL'
_computing_structure_refinement 'SHELXL-2014/7 (Sheldrick, 2014)'
_computing_structure_solution 'SHELXS-97 (Sheldrick 2008)'
_diffrn_ambient_temperature 200(2)
_diffrn_detector_area_resol_mean 8.33
_diffrn_measured_fraction_theta_full 0.999
_diffrn_measured_fraction_theta_max 0.994
_diffrn_measurement_device_type 'Bruker AXS APEX diffractometer'
_diffrn_measurement_method '\f and \w scans'
_diffrn_radiation_type MoK\a
_diffrn_radiation_wavelength 0.71073
_diffrn_reflns_av_R_equivalents 0.0425
_diffrn_reflns_av_unetI/netI 0.0374
_diffrn_reflns_Laue_measured_fraction_full 0.999
_diffrn_reflns_Laue_measured_fraction_max 0.994
_diffrn_reflns_limit_h_max 12
_diffrn_reflns_limit_h_min -12
_diffrn_reflns_limit_k_max 18
_diffrn_reflns_limit_k_min -18
_diffrn_reflns_limit_l_max 22
_diffrn_reflns_limit_l_min -22
_diffrn_reflns_number 43685
_diffrn_reflns_point_group_measured_fraction_full 0.999
_diffrn_reflns_point_group_measured_fraction_max 0.994
_diffrn_reflns_theta_full 25.242
_diffrn_reflns_theta_max 27.672
_diffrn_reflns_theta_min 1.684
_exptl_absorpt_coefficient_mu 2.111
_exptl_absorpt_correction_T_max 0.7456
_exptl_absorpt_correction_T_min 0.6111
_exptl_absorpt_correction_type multi-scan
_exptl_absorpt_process_details 'APEX2 (Bruker, 2007)'
_exptl_crystal_colour red
_exptl_crystal_density_diffrn 1.564
_exptl_crystal_description block
_exptl_crystal_F_000 1070
_exptl_crystal_size_max 0.425
_exptl_crystal_size_mid 0.261
_exptl_crystal_size_min 0.180
_refine_diff_density_max 1.085
_refine_diff_density_min -0.844
_refine_diff_density_rms 0.095
_refine_ls_extinction_method none
_refine_ls_goodness_of_fit_ref 1.037
_refine_ls_hydrogen_treatment constr
_refine_ls_matrix_type full
_refine_ls_number_parameters 378
_refine_ls_number_reflns 10598
_refine_ls_number_restraints 0
_refine_ls_restrained_S_all 1.037
_refine_ls_R_factor_all 0.0442
_refine_ls_R_factor_gt 0.0309
_refine_ls_shift/su_max 0.001
_refine_ls_shift/su_mean 0.000
_refine_ls_structure_factor_coef Fsqd
_refine_ls_weighting_details 'w=1/[\s^2^(Fo^2^)+(0.0266P)^2^+3.1387P] where P=(Fo^2^+2Fc^2^)/3'
_refine_ls_weighting_scheme calc
_refine_ls_wR_factor_gt 0.0693
_refine_ls_wR_factor_ref 0.0779
_reflns_Friedel_coverage 0.000
_reflns_number_gt 8602
_reflns_number_total 10598
_reflns_threshold_expression 'I > 2\s(I)'
_cod_data_source_file ol7b02807_si_001.cif
_cod_data_source_block donw052_sq
_cod_depositor_comments 'Adding full bibliography for 1547490--1547491.cif.'
_cod_database_code 1547490
_shelx_shelxl_version_number 2014/7
_shelx_space_group_comment
; 
The symmetry employed for this shelxl refinement is uniquely defined 
by the following loop, which should always be used as a source of 
symmetry information in preference to the above space-group names. 
They are only intended as comments. 
;
_shelx_estimated_absorpt_t_min 0.467
_shelx_estimated_absorpt_t_max 0.702

loop_
_space_group_symop_operation_xyz
'x, y, z'
'-x, -y, -z'

loop_
_atom_site_label
_atom_site_type_symbol
_atom_site_fract_x
_atom_site_fract_y
_atom_site_fract_z
_atom_site_U_iso_or_equiv
_atom_site_adp_type
_atom_site_occupancy
_atom_site_site_symmetry_order
_atom_site_calc_flag
_atom_site_refinement_flags_posn
_atom_site_refinement_flags_adp
Pd1 Pd 0.37857(2) 0.86708(2) 0.45921(2) 0.01953(6) Uani 1 1 d . .
I1 I 0.52914(3) 0.99215(2) 0.40405(2) 0.03457(7) Uani 1 1 d . .
I2 I 0.26787(3) 0.75772(2) 0.54187(2) 0.03669(7) Uani 1 1 d . .
P1 P 0.31256(8) 0.74590(5) 0.33960(4) 0.01688(14) Uani 1 1 d . .
C1 C 0.1225(3) 0.6747(2) 0.30198(17) 0.0235(6) Uani 1 1 d . .
C2 C 0.0777(3) 0.6442(3) 0.20884(18) 0.0315(7) Uani 1 1 d . .
H2A H 0.1448 0.6071 0.1881 0.047 Uiso 1 1 calc R U
H2B H 0.0772 0.7028 0.1878 0.047 Uiso 1 1 calc R U
H2C H -0.0175 0.6031 0.1911 0.047 Uiso 1 1 calc R U
C3 C 0.0235(3) 0.7395(3) 0.3324(2) 0.0325(7) Uani 1 1 d . .
H3A H -0.0747 0.7035 0.3125 0.049 Uiso 1 1 calc R U
H3B H 0.0333 0.7989 0.3123 0.049 Uiso 1 1 calc R U
H3C H 0.0485 0.7578 0.3919 0.049 Uiso 1 1 calc R U
C4 C 0.1089(4) 0.5821(2) 0.3340(2) 0.0312(7) Uani 1 1 d . .
H4A H 0.0086 0.5513 0.3221 0.047 Uiso 1 1 calc R U
H4B H 0.1491 0.5998 0.3927 0.047 Uiso 1 1 calc R U
H4C H 0.1603 0.5360 0.3075 0.047 Uiso 1 1 calc R U
C5 C 0.5325(3) 0.6718(2) 0.41682(17) 0.0210(6) Uani 1 1 d . .
H5 H 0.5385 0.7251 0.4615 0.025 Uiso 1 1 calc R U
C6 C 0.6292(3) 0.6084(2) 0.42353(18) 0.0237(6) Uani 1 1 d . .
C7 C 0.6161(3) 0.5313(2) 0.35765(19) 0.0271(7) Uani 1 1 d . .
H7 H 0.6805 0.4877 0.3616 0.033 Uiso 1 1 calc R U
C8 C 0.5122(3) 0.5141(2) 0.28525(18) 0.0253(6) Uani 1 1 d . .
C9 C 0.4192(3) 0.5781(2) 0.28023(17) 0.0229(6) Uani 1 1 d . .
H9 H 0.3480 0.5681 0.2316 0.027 Uiso 1 1 calc R U
C10 C 0.4286(3) 0.6577(2) 0.34596(16) 0.0189(6) Uani 1 1 d . .
C11 C 0.7411(3) 0.6267(3) 0.50372(19) 0.0299(7) Uani 1 1 d . .
C12 C 0.6691(4) 0.6046(4) 0.5689(2) 0.0593(13) Uani 1 1 d . .
H12A H 0.7386 0.6235 0.6214 0.089 Uiso 1 1 calc R U
H12B H 0.6294 0.5343 0.5557 0.089 Uiso 1 1 calc R U
H12C H 0.5928 0.6416 0.5716 0.089 Uiso 1 1 calc R U
C13 C 0.8536(4) 0.5627(3) 0.4961(2) 0.0475(10) Uani 1 1 d . .
H13A H 0.8974 0.5740 0.4522 0.071 Uiso 1 1 calc R U
H13B H 0.8086 0.4934 0.4841 0.071 Uiso 1 1 calc R U
H13C H 0.9265 0.5799 0.5473 0.071 Uiso 1 1 calc R U
C14 C 0.8192(5) 0.7333(3) 0.5279(3) 0.0597(12) Uani 1 1 d . .
H14A H 0.7528 0.7767 0.5390 0.090 Uiso 1 1 calc R U
H14B H 0.8591 0.7478 0.4835 0.090 Uiso 1 1 calc R U
H14C H 0.8958 0.7440 0.5767 0.090 Uiso 1 1 calc R U
C15 C 0.5046(4) 0.4265(2) 0.2150(2) 0.0335(8) Uani 1 1 d . .
C16 C 0.4789(6) 0.3318(3) 0.2424(3) 0.0572(12) Uani 1 1 d . .
H16A H 0.5552 0.3341 0.2893 0.086 Uiso 1 1 calc R U
H16B H 0.4770 0.2758 0.1979 0.086 Uiso 1 1 calc R U
H16C H 0.3879 0.3245 0.2574 0.086 Uiso 1 1 calc R U
C17 C 0.6449(5) 0.4364(3) 0.1887(3) 0.0557(11) Uani 1 1 d . .
H17A H 0.6624 0.4980 0.1724 0.084 Uiso 1 1 calc R U
H17B H 0.6391 0.3812 0.1427 0.084 Uiso 1 1 calc R U
H17C H 0.7226 0.4362 0.2341 0.084 Uiso 1 1 calc R U
C18 C 0.3856(5) 0.4205(3) 0.1410(2) 0.0599(13) Uani 1 1 d . .
H18A H 0.2944 0.4135 0.1559 0.090 Uiso 1 1 calc R U
H18B H 0.3845 0.3637 0.0975 0.090 Uiso 1 1 calc R U
H18C H 0.4014 0.4804 0.1221 0.090 Uiso 1 1 calc R U
C19 C 0.4549(3) 0.7756(2) 0.21951(16) 0.0206(6) Uani 1 1 d . .
H19 H 0.5083 0.7297 0.2360 0.025 Uiso 1 1 calc R U
C20 C 0.4864(3) 0.8190(2) 0.15862(17) 0.0224(6) Uani 1 1 d . .
C21 C 0.4073(3) 0.8873(2) 0.13662(18) 0.0244(6) Uani 1 1 d . .
H21 H 0.4273 0.9171 0.0952 0.029 Uiso 1 1 calc R U
C22 C 0.2997(3) 0.9133(2) 0.17337(17) 0.0225(6) Uani 1 1 d . .
C23 C 0.2718(3) 0.8682(2) 0.23381(17) 0.0210(6) Uani 1 1 d . .
H23 H 0.2001 0.8854 0.2602 0.025 Uiso 1 1 calc R U
C24 C 0.3471(3) 0.7984(2) 0.25630(15) 0.0174(5) Uani 1 1 d . .
C25 C 0.6087(4) 0.7917(3) 0.1214(2) 0.0315(7) Uani 1 1 d . .
C26 C 0.7461(4) 0.8249(4) 0.1890(3) 0.0673(14) Uani 1 1 d . .
H26A H 0.7365 0.7936 0.2332 0.101 Uiso 1 1 calc R U
H26B H 0.7642 0.8963 0.2097 0.101 Uiso 1 1 calc R U
H26C H 0.8253 0.8059 0.1672 0.101 Uiso 1 1 calc R U
C27 C 0.5864(6) 0.6810(3) 0.0897(3) 0.0650(14) Uani 1 1 d . .
H27A H 0.4948 0.6571 0.0501 0.097 Uiso 1 1 calc R U
H27B H 0.5877 0.6499 0.1350 0.097 Uiso 1 1 calc R U
H27C H 0.6625 0.6648 0.0637 0.097 Uiso 1 1 calc R U
C28 C 0.6274(5) 0.8396(4) 0.0534(3) 0.0606(13) Uani 1 1 d . .
H28A H 0.7088 0.8213 0.0337 0.091 Uiso 1 1 calc R U
H28B H 0.6438 0.9110 0.0736 0.091 Uiso 1 1 calc R U
H28C H 0.5417 0.8175 0.0089 0.091 Uiso 1 1 calc R U
C29 C 0.2195(4) 0.9933(2) 0.1534(2) 0.0311(7) Uani 1 1 d . .
C30 C 0.2447(5) 1.0211(4) 0.0762(3) 0.0599(13) Uani 1 1 d . .
H30A H 0.3454 1.0485 0.0845 0.090 Uiso 1 1 calc R U
H30B H 0.1883 1.0700 0.0641 0.090 Uiso 1 1 calc R U
H30C H 0.2164 0.9625 0.0308 0.090 Uiso 1 1 calc R U
C31 C 0.0597(4) 0.9596(3) 0.1412(2) 0.0439(9) Uani 1 1 d . .
H31A H 0.0262 0.8990 0.0978 0.066 Uiso 1 1 calc R U
H31B H 0.0103 1.0106 0.1262 0.066 Uiso 1 1 calc R U
H31C H 0.0403 0.9475 0.1917 0.066 Uiso 1 1 calc R U
C32 C 0.2708(5) 1.0842(3) 0.2255(3) 0.0529(11) Uani 1 1 d . .
H32A H 0.2511 1.0672 0.2744 0.079 Uiso 1 1 calc R U
H32B H 0.2209 1.1364 0.2139 0.079 Uiso 1 1 calc R U
H32C H 0.3730 1.1070 0.2342 0.079 Uiso 1 1 calc R U
Cl1 Cl 0.33036(14) 0.86527(10) 0.87610(7) 0.0679(3) Uani 1 1 d . .
C33 C 0.2783(6) 0.8661(4) 0.7725(3) 0.0615(12) Uani 1 1 d . .
H33A H 0.3022 0.9341 0.7672 0.074 Uiso 1 1 calc R U
H33B H 0.3324 0.8257 0.7414 0.074 Uiso 1 1 calc R U
C34 C 0.1243(5) 0.8278(4) 0.7373(3) 0.0676(14) Uani 1 1 d . .
H34A H 0.0975 0.8415 0.6832 0.081 Uiso 1 1 calc R U
H34B H 0.0704 0.8627 0.7724 0.081 Uiso 1 1 calc R U
Cl2 Cl 0.07739(17) 0.70099(12) 0.72725(9) 0.0900(5) Uani 1 1 d . .

loop_
_atom_site_aniso_label
_atom_site_aniso_U_11
_atom_site_aniso_U_22
_atom_site_aniso_U_33
_atom_site_aniso_U_23
_atom_site_aniso_U_13
_atom_site_aniso_U_12
Pd1 0.02441(12) 0.01800(11) 0.01667(10) 0.00350(8) 0.00768(9) 0.00309(9)
I1 0.05043(15) 0.02775(12) 0.01869(10) -0.00086(8) 0.01324(9) -0.01135(10)
I2 0.04941(15) 0.03336(13) 0.02810(11) 0.00956(9) 0.01617(10) -0.00192(10)
P1 0.0205(4) 0.0163(4) 0.0156(3) 0.0049(3) 0.0061(3) 0.0049(3)
C1 0.0221(15) 0.0243(16) 0.0216(14) 0.0056(12) 0.0018(12) 0.0022(12)
C2 0.0262(17) 0.0370(19) 0.0243(15) 0.0036(14) -0.0004(13) -0.0005(14)
C3 0.0206(16) 0.0373(19) 0.0400(19) 0.0096(15) 0.0075(14) 0.0071(14)
C4 0.0303(18) 0.0257(17) 0.0364(18) 0.0098(14) 0.0090(14) -0.0027(14)
C5 0.0239(15) 0.0196(14) 0.0203(13) 0.0060(11) 0.0065(12) 0.0037(12)
C6 0.0207(15) 0.0270(16) 0.0280(15) 0.0137(13) 0.0075(12) 0.0066(13)
C7 0.0262(16) 0.0272(17) 0.0343(17) 0.0142(13) 0.0106(14) 0.0112(13)
C8 0.0317(17) 0.0194(15) 0.0290(15) 0.0064(12) 0.0143(13) 0.0079(13)
C9 0.0278(16) 0.0208(15) 0.0191(13) 0.0055(11) 0.0039(12) 0.0038(12)
C10 0.0217(14) 0.0194(14) 0.0182(13) 0.0081(11) 0.0064(11) 0.0051(12)
C11 0.0238(16) 0.0374(19) 0.0294(16) 0.0134(14) 0.0016(13) 0.0086(14)
C12 0.039(2) 0.109(4) 0.036(2) 0.034(2) 0.0073(18) 0.015(2)
C13 0.038(2) 0.060(3) 0.048(2) 0.019(2) 0.0022(18) 0.023(2)
C14 0.046(2) 0.046(3) 0.069(3) 0.010(2) -0.017(2) 0.003(2)
C15 0.045(2) 0.0270(17) 0.0314(17) 0.0036(14) 0.0130(15) 0.0154(15)
C16 0.099(4) 0.0232(19) 0.056(3) 0.0064(18) 0.037(3) 0.013(2)
C17 0.068(3) 0.054(3) 0.054(3) 0.004(2) 0.035(2) 0.021(2)
C18 0.080(3) 0.046(3) 0.041(2) -0.0154(19) 0.002(2) 0.027(2)
C19 0.0219(15) 0.0209(15) 0.0181(13) 0.0052(11) 0.0024(11) 0.0049(12)
C20 0.0219(15) 0.0241(15) 0.0229(14) 0.0069(12) 0.0090(12) 0.0034(12)
C21 0.0250(16) 0.0261(16) 0.0247(15) 0.0120(12) 0.0076(12) 0.0030(13)
C22 0.0217(15) 0.0233(15) 0.0241(14) 0.0103(12) 0.0043(12) 0.0051(12)
C23 0.0229(15) 0.0204(15) 0.0215(14) 0.0054(11) 0.0081(12) 0.0056(12)
C24 0.0216(14) 0.0154(13) 0.0137(12) 0.0030(10) 0.0045(11) -0.0005(11)
C25 0.0310(18) 0.039(2) 0.0356(18) 0.0169(15) 0.0210(15) 0.0130(15)
C26 0.028(2) 0.113(4) 0.068(3) 0.030(3) 0.018(2) 0.016(2)
C27 0.083(3) 0.047(3) 0.090(4) 0.019(2) 0.065(3) 0.025(2)
C28 0.071(3) 0.082(3) 0.071(3) 0.053(3) 0.055(3) 0.048(3)
C29 0.0315(18) 0.0322(18) 0.0408(18) 0.0234(15) 0.0130(15) 0.0145(15)
C30 0.063(3) 0.085(3) 0.074(3) 0.065(3) 0.040(2) 0.049(3)
C31 0.034(2) 0.055(3) 0.053(2) 0.027(2) 0.0129(18) 0.0208(18)
C32 0.060(3) 0.0253(19) 0.073(3) 0.0153(19) 0.010(2) 0.0126(19)
Cl1 0.0755(8) 0.0715(8) 0.0429(6) 0.0026(5) -0.0005(5) 0.0092(6)
C33 0.085(4) 0.058(3) 0.045(2) 0.013(2) 0.015(2) 0.024(3)
C34 0.075(3) 0.084(4) 0.051(3) 0.018(2) 0.008(2) 0.046(3)
Cl2 0.0949(11) 0.0841(10) 0.0667(8) 0.0197(7) -0.0209(8) -0.0035(8)

loop_
_atom_type_symbol
_atom_type_description
_atom_type_scat_dispersion_real
_atom_type_scat_dispersion_imag
_atom_type_scat_source
C C 0.0033 0.0016 'International Tables Vol C Tables 4.2.6.8 and 6.1.1.4'
H H 0.0000 0.0000 'International Tables Vol C Tables 4.2.6.8 and 6.1.1.4'
P P 0.1023 0.0942 'International Tables Vol C Tables 4.2.6.8 and 6.1.1.4'
Pd Pd -0.9988 1.0072 'International Tables Vol C Tables 4.2.6.8 and 6.1.1.4'
I I -0.4742 1.8119 'International Tables Vol C Tables 4.2.6.8 and 6.1.1.4'
Cl Cl 0.1484 0.1585 'International Tables Vol C Tables 4.2.6.8 and 6.1.1.4'

loop_
_geom_angle_atom_site_label_1
_geom_angle_atom_site_label_2
_geom_angle_atom_site_label_3
_geom_angle
_geom_angle_site_symmetry_3
P1 Pd1 I2 94.27(2) .
P1 Pd1 I1 95.38(2) .
I2 Pd1 I1 168.257(12) .
P1 Pd1 I1 176.48(2) 2_676
I2 Pd1 I1 87.806(15) 2_676
I1 Pd1 I1 82.241(14) 2_676
Pd1 I1 Pd1 97.759(14) 2_676
C10 P1 C24 104.64(13) .
C10 P1 C1 107.76(13) .
C24 P1 C1 105.16(13) .
C10 P1 Pd1 108.76(9) .
C24 P1 Pd1 109.48(9) .
C1 P1 Pd1 119.97(10) .
C3 C1 C4 109.8(3) .
C3 C1 C2 108.4(3) .
C4 C1 C2 108.7(3) .
C3 C1 P1 109.2(2) .
C4 C1 P1 109.6(2) .
C2 C1 P1 111.1(2) .
C1 C2 H2A 109.5 .
C1 C2 H2B 109.5 .
H2A C2 H2B 109.5 .
C1 C2 H2C 109.5 .
H2A C2 H2C 109.5 .
H2B C2 H2C 109.5 .
C1 C3 H3A 109.5 .
C1 C3 H3B 109.5 .
H3A C3 H3B 109.5 .
C1 C3 H3C 109.5 .
H3A C3 H3C 109.5 .
H3B C3 H3C 109.5 .
C1 C4 H4A 109.5 .
C1 C4 H4B 109.5 .
H4A C4 H4B 109.5 .
C1 C4 H4C 109.5 .
H4A C4 H4C 109.5 .
H4B C4 H4C 109.5 .
C10 C5 C6 121.0(3) .
C10 C5 H5 119.5 .
C6 C5 H5 119.5 .
C7 C6 C5 117.7(3) .
C7 C6 C11 123.4(3) .
C5 C6 C11 118.8(3) .
C6 C7 C8 123.1(3) .
C6 C7 H7 118.5 .
C8 C7 H7 118.5 .
C9 C8 C7 117.9(3) .
C9 C8 C15 122.3(3) .
C7 C8 C15 119.8(3) .
C8 C9 C10 121.0(3) .
C8 C9 H9 119.5 .
C10 C9 H9 119.5 .
C5 C10 C9 119.3(3) .
C5 C10 P1 118.7(2) .
C9 C10 P1 121.9(2) .
C12 C11 C14 110.4(4) .
C12 C11 C6 109.4(3) .
C14 C11 C6 109.2(3) .
C12 C11 C13 108.9(3) .
C14 C11 C13 106.8(3) .
C6 C11 C13 112.0(3) .
C11 C12 H12A 109.5 .
C11 C12 H12B 109.5 .
H12A C12 H12B 109.5 .
C11 C12 H12C 109.5 .
H12A C12 H12C 109.5 .
H12B C12 H12C 109.5 .
C11 C13 H13A 109.5 .
C11 C13 H13B 109.5 .
H13A C13 H13B 109.5 .
C11 C13 H13C 109.5 .
H13A C13 H13C 109.5 .
H13B C13 H13C 109.5 .
C11 C14 H14A 109.5 .
C11 C14 H14B 109.5 .
H14A C14 H14B 109.5 .
C11 C14 H14C 109.5 .
H14A C14 H14C 109.5 .
H14B C14 H14C 109.5 .
C16 C15 C18 108.5(4) .
C16 C15 C8 109.4(3) .
C18 C15 C8 112.1(3) .
C16 C15 C17 109.6(3) .
C18 C15 C17 107.7(3) .
C8 C15 C17 109.5(3) .
C15 C16 H16A 109.5 .
C15 C16 H16B 109.5 .
H16A C16 H16B 109.5 .
C15 C16 H16C 109.5 .
H16A C16 H16C 109.5 .
H16B C16 H16C 109.5 .
C15 C17 H17A 109.5 .
C15 C17 H17B 109.5 .
H17A C17 H17B 109.5 .
C15 C17 H17C 109.5 .
H17A C17 H17C 109.5 .
H17B C17 H17C 109.5 .
C15 C18 H18A 109.5 .
C15 C18 H18B 109.5 .
H18A C18 H18B 109.5 .
C15 C18 H18C 109.5 .
H18A C18 H18C 109.5 .
H18B C18 H18C 109.5 .
C24 C19 C20 121.3(3) .
C24 C19 H19 119.3 .
C20 C19 H19 119.3 .
C21 C20 C19 117.9(3) .
C21 C20 C25 123.5(3) .
C19 C20 C25 118.6(3) .
C20 C21 C22 122.4(3) .
C20 C21 H21 118.8 .
C22 C21 H21 118.8 .
C23 C22 C21 117.8(3) .
C23 C22 C29 119.6(3) .
C21 C22 C29 122.5(3) .
C22 C23 C24 121.3(3) .
C22 C23 H23 119.3 .
C24 C23 H23 119.3 .
C19 C24 C23 119.3(2) .
C19 C24 P1 121.0(2) .
C23 C24 P1 119.6(2) .
C28 C25 C27 108.9(3) .
C28 C25 C26 108.4(3) .
C27 C25 C26 107.8(4) .
C28 C25 C20 113.5(3) .
C27 C25 C20 110.3(3) .
C26 C25 C20 107.9(3) .
C25 C26 H26A 109.5 .
C25 C26 H26B 109.5 .
H26A C26 H26B 109.5 .
C25 C26 H26C 109.5 .
H26A C26 H26C 109.5 .
H26B C26 H26C 109.5 .
C25 C27 H27A 109.5 .
C25 C27 H27B 109.5 .
H27A C27 H27B 109.5 .
C25 C27 H27C 109.5 .
H27A C27 H27C 109.5 .
H27B C27 H27C 109.5 .
C25 C28 H28A 109.5 .
C25 C28 H28B 109.5 .
H28A C28 H28B 109.5 .
C25 C28 H28C 109.5 .
H28A C28 H28C 109.5 .
H28B C28 H28C 109.5 .
C31 C29 C22 110.9(3) .
C31 C29 C30 108.1(3) .
C22 C29 C30 111.9(3) .
C31 C29 C32 108.3(3) .
C22 C29 C32 108.1(3) .
C30 C29 C32 109.4(3) .
C29 C30 H30A 109.5 .
C29 C30 H30B 109.5 .
H30A C30 H30B 109.5 .
C29 C30 H30C 109.5 .
H30A C30 H30C 109.5 .
H30B C30 H30C 109.5 .
C29 C31 H31A 109.5 .
C29 C31 H31B 109.5 .
H31A C31 H31B 109.5 .
C29 C31 H31C 109.5 .
H31A C31 H31C 109.5 .
H31B C31 H31C 109.5 .
C29 C32 H32A 109.5 .
C29 C32 H32B 109.5 .
H32A C32 H32B 109.5 .
C29 C32 H32C 109.5 .
H32A C32 H32C 109.5 .
H32B C32 H32C 109.5 .
C34 C33 Cl1 112.4(4) .
C34 C33 H33A 109.1 .
Cl1 C33 H33A 109.1 .
C34 C33 H33B 109.1 .
Cl1 C33 H33B 109.1 .
H33A C33 H33B 107.8 .
C33 C34 Cl2 112.3(3) .
C33 C34 H34A 109.1 .
Cl2 C34 H34A 109.1 .
C33 C34 H34B 109.1 .
Cl2 C34 H34B 109.1 .
H34A C34 H34B 107.9 .

loop_
_geom_bond_atom_site_label_1
_geom_bond_atom_site_label_2
_geom_bond_distance
_geom_bond_site_symmetry_2
Pd1 P1 2.3080(8) .
Pd1 I2 2.6025(4) .
Pd1 I1 2.6128(4) .
Pd1 I1 2.6581(4) 2_676
I1 Pd1 2.6580(4) 2_676
P1 C10 1.819(3) .
P1 C24 1.832(3) .
P1 C1 1.902(3) .
C1 C3 1.530(4) .
C1 C4 1.534(4) .
C1 C2 1.536(4) .
C2 H2A 0.9800 .
C2 H2B 0.9800 .
C2 H2C 0.9800 .
C3 H3A 0.9800 .
C3 H3B 0.9800 .
C3 H3C 0.9800 .
C4 H4A 0.9800 .
C4 H4B 0.9800 .
C4 H4C 0.9800 .
C5 C10 1.386(4) .
C5 C6 1.406(4) .
C5 H5 0.9500 .
C6 C7 1.378(4) .
C6 C11 1.535(4) .
C7 C8 1.399(4) .
C7 H7 0.9500 .
C8 C9 1.383(4) .
C8 C15 1.531(4) .
C9 C10 1.406(4) .
C9 H9 0.9500 .
C11 C12 1.516(5) .
C11 C14 1.527(5) .
C11 C13 1.540(5) .
C12 H12A 0.9800 .
C12 H12B 0.9800 .
C12 H12C 0.9800 .
C13 H13A 0.9800 .
C13 H13B 0.9800 .
C13 H13C 0.9800 .
C14 H14A 0.9800 .
C14 H14B 0.9800 .
C14 H14C 0.9800 .
C15 C16 1.527(5) .
C15 C18 1.529(5) .
C15 C17 1.536(5) .
C16 H16A 0.9800 .
C16 H16B 0.9800 .
C16 H16C 0.9800 .
C17 H17A 0.9800 .
C17 H17B 0.9800 .
C17 H17C 0.9800 .
C18 H18A 0.9800 .
C18 H18B 0.9800 .
C18 H18C 0.9800 .
C19 C24 1.387(4) .
C19 C20 1.398(4) .
C19 H19 0.9500 .
C20 C21 1.395(4) .
C20 C25 1.537(4) .
C21 C22 1.398(4) .
C21 H21 0.9500 .
C22 C23 1.394(4) .
C22 C29 1.533(4) .
C23 C24 1.395(4) .
C23 H23 0.9500 .
C25 C28 1.513(5) .
C25 C27 1.523(5) .
C25 C26 1.535(6) .
C26 H26A 0.9800 .
C26 H26B 0.9800 .
C26 H26C 0.9800 .
C27 H27A 0.9800 .
C27 H27B 0.9800 .
C27 H27C 0.9800 .
C28 H28A 0.9800 .
C28 H28B 0.9800 .
C28 H28C 0.9800 .
C29 C31 1.532(5) .
C29 C30 1.533(5) .
C29 C32 1.539(5) .
C30 H30A 0.9800 .
C30 H30B 0.9800 .
C30 H30C 0.9800 .
C31 H31A 0.9800 .
C31 H31B 0.9800 .
C31 H31C 0.9800 .
C32 H32A 0.9800 .
C32 H32B 0.9800 .
C32 H32C 0.9800 .
Cl1 C33 1.772(4) .
C33 C34 1.485(7) .
C33 H33A 0.9900 .
C33 H33B 0.9900 .
C34 Cl2 1.760(5) .
C34 H34A 0.9900 .
C34 H34B 0.9900 .

loop_
_geom_torsion_atom_site_label_1
_geom_torsion_atom_site_label_2
_geom_torsion_atom_site_label_3
_geom_torsion_atom_site_label_4
_geom_torsion
C10 C5 C6 C7 -0.7(4)
C10 C5 C6 C11 -179.3(3)
C5 C6 C7 C8 0.3(5)
C11 C6 C7 C8 178.8(3)
C6 C7 C8 C9 0.2(5)
C6 C7 C8 C15 -179.9(3)
C7 C8 C9 C10 -0.3(4)
C15 C8 C9 C10 179.8(3)
C6 C5 C10 C9 0.6(4)
C6 C5 C10 P1 -177.0(2)
C8 C9 C10 C5 -0.1(4)
C8 C9 C10 P1 177.4(2)
C24 P1 C10 C5 118.0(2)
C1 P1 C10 C5 -130.4(2)
Pd1 P1 C10 C5 1.1(2)
C24 P1 C10 C9 -59.5(3)
C1 P1 C10 C9 52.1(3)
Pd1 P1 C10 C9 -176.4(2)
C7 C6 C11 C12 -109.3(4)
C5 C6 C11 C12 69.2(4)
C7 C6 C11 C14 129.6(4)
C5 C6 C11 C14 -51.9(4)
C7 C6 C11 C13 11.5(4)
C5 C6 C11 C13 -170.0(3)
C9 C8 C15 C16 -119.9(4)
C7 C8 C15 C16 60.2(4)
C9 C8 C15 C18 0.5(5)
C7 C8 C15 C18 -179.4(3)
C9 C8 C15 C17 120.0(4)
C7 C8 C15 C17 -60.0(4)
C24 C19 C20 C21 0.9(4)
C24 C19 C20 C25 179.0(3)
C19 C20 C21 C22 0.3(5)
C25 C20 C21 C22 -177.7(3)
C20 C21 C22 C23 -0.3(5)
C20 C21 C22 C29 175.8(3)
C21 C22 C23 C24 -0.9(4)
C29 C22 C23 C24 -177.1(3)
C20 C19 C24 C23 -2.0(4)
C20 C19 C24 P1 -176.9(2)
C22 C23 C24 C19 2.0(4)
C22 C23 C24 P1 176.9(2)
C10 P1 C24 C19 -6.7(3)
C1 P1 C24 C19 -120.1(2)
Pd1 P1 C24 C19 109.8(2)
C10 P1 C24 C23 178.6(2)
C1 P1 C24 C23 65.1(3)
Pd1 P1 C24 C23 -65.0(2)
C21 C20 C25 C28 -4.9(5)
C19 C20 C25 C28 177.1(3)
C21 C20 C25 C27 -127.4(4)
C19 C20 C25 C27 54.7(4)
C21 C20 C25 C26 115.2(4)
C19 C20 C25 C26 -62.8(4)
C23 C22 C29 C31 -49.2(4)
C21 C22 C29 C31 134.8(3)
C23 C22 C29 C30 -169.9(3)
C21 C22 C29 C30 14.1(5)
C23 C22 C29 C32 69.4(4)
C21 C22 C29 C32 -106.6(4)
Cl1 C33 C34 Cl2 -69.5(4)
